data_4321673
loop_
_publ_author_name
'Renzo Cini'
'Maddalena Corsini'
'Alessandro Cavaglioni'

_publ_section_title
;
 Supramolecular Aggregates of Complex Cations via Unusual Purine-Purine
 Base Pairing in a New Organorhodium(III) Compound Containing the
 Antileukemic Drug Purine-6-thione. Synthesis, X-ray Structure of
 trans(C,N7), trans(S,S), trans(P,N7)-[Rh(C6H5)(H1,H9-
 H2tp)2(PPh3)][Rh(C6H5)(H1,H9-H2tp)(H9- Htp)(PPh3)]Cl3.HCl.6H2O, and
 Density Functional Analysis of the {H2tp...Htp}-Base Pair
;
_journal_name_full 'Inorganic Chemistry'
_journal_page_first 5874
_journal_page_last 5878
_journal_paper_doi 10.1021/ic000814g
_journal_volume 39
_journal_year 2000
_chemical_formula_sum 'C68 H68 Cl4 N16 O6 P2 Rh2 S4'
_chemical_formula_weight 1743.18
_chemical_name_systematic
; 
 Trans(C,N7),trans(S,S),trans(P,N7)-(eta1-phenyl)bis
 (N7,S6-purine-6-thione)(triphenylphosphine)rhodium(III)-
 trans(C,N7),trans(S,S),trans(P,N7)-(eta1-phenyl)
 (N7,S6-purine-6-thione)(N7,S6-purine-6-thione(-H1))
 (triphenylphosphine)rhodium(III) trichloride hydrogenchloride solvate
 hexahydrate
;
_space_group_IT_number 2
_symmetry_cell_setting triclinic
_symmetry_space_group_name_Hall '-P 1'
_symmetry_space_group_name_H-M 'P -1'
_atom_sites_solution_hydrogens geom
_atom_sites_solution_primary direct
_atom_sites_solution_secondary difmap
_audit_creation_method SHELXL-97
_cell_angle_alpha 81.210(10)
_cell_angle_beta 80.640(10)
_cell_angle_gamma 81.520(10)
_cell_formula_units_Z 1
_cell_length_a 10.507(2)
_cell_length_b 12.5960(10)
_cell_length_c 15.339(2)
_cell_measurement_reflns_used 22
_cell_measurement_temperature 293(2)
_cell_measurement_theta_max 16
_cell_measurement_theta_min 5
_cell_volume 1963.8(5)
_computing_cell_refinement 'XSCANS SIEMENS 1994'
_computing_data_collection 'XSCANS SIEMENS 1994'
_computing_data_reduction 'XSCANS SIEMENS 1994'
_computing_molecular_graphics 'ORTEP32 (L.J.Farrugia, 1998)'
_computing_publication_material 'CIFTAB (Sheldrick, 1997)'
_computing_structure_refinement 'SHELXL-97 (Sheldrick, 1997)'
_computing_structure_solution 'SHELXS-97 (Sheldrick, 1990)'
_diffrn_ambient_temperature 293(2)
_diffrn_measured_fraction_theta_full 0.999
_diffrn_measured_fraction_theta_max 0.999
_diffrn_measurement_device_type 'SIEMENS P4'
_diffrn_measurement_method omega
_diffrn_radiation_monochromator graphite
_diffrn_radiation_source 'fine-focus sealed tube'
_diffrn_radiation_type MoK\a
_diffrn_radiation_wavelength 0.71073
_diffrn_reflns_av_R_equivalents 0.0263
_diffrn_reflns_av_sigmaI/netI 0.0624
_diffrn_reflns_limit_h_max 12
_diffrn_reflns_limit_h_min 0
_diffrn_reflns_limit_k_max 14
_diffrn_reflns_limit_k_min -14
_diffrn_reflns_limit_l_max 18
_diffrn_reflns_limit_l_min -17
_diffrn_reflns_number 7312
_diffrn_reflns_theta_full 25.00
_diffrn_reflns_theta_max 25.00
_diffrn_reflns_theta_min 1.99
_diffrn_standards_interval_time 97
_diffrn_standards_number 3
_exptl_absorpt_coefficient_mu 0.762
_exptl_absorpt_correction_T_max 0.975
_exptl_absorpt_correction_T_min 0.835
_exptl_absorpt_correction_type psi-scan
_exptl_crystal_colour yellow
_exptl_crystal_density_diffrn 1.474
_exptl_crystal_density_method 'not measured'
_exptl_crystal_description prism
_exptl_crystal_F_000 888
_exptl_crystal_size_max 0.15
_exptl_crystal_size_mid 0.20
_exptl_crystal_size_min 0.30
_refine_diff_density_max 0.859
_refine_diff_density_min -0.531
_refine_diff_density_rms 0.086
_refine_ls_extinction_coef 0.0005(3)
_refine_ls_extinction_expression Fc^*^=kFc[1+0.001xFc^2^\l^3^/sin(2\q)]^-1/4^
_refine_ls_extinction_method SHELXL
_refine_ls_goodness_of_fit_ref 1.031
_refine_ls_hydrogen_treatment mixed
_refine_ls_matrix_type full
_refine_ls_number_parameters 470
_refine_ls_number_reflns 6907
_refine_ls_number_restraints 0
_refine_ls_restrained_S_all 1.031
_refine_ls_R_factor_all 0.0841
_refine_ls_R_factor_gt 0.0496
_refine_ls_shift/su_max 0.004
_refine_ls_shift/su_mean 0.000
_refine_ls_structure_factor_coef Fsqd
_refine_ls_weighting_details 'w=1/[\s^2^(Fo^2^)+(0.0582P)^2^+1.3246P] where P=(Fo^2^+2Fc^2^)/3'
_refine_ls_weighting_scheme calc
_refine_ls_wR_factor_gt 0.1097
_refine_ls_wR_factor_ref 0.1239
_reflns_number_gt 4892
_reflns_number_total 6907
_reflns_threshold_expression >2sigma(I)
_cod_data_source_file ic000814g.cif
_cod_data_source_block rhp6m99c
_cod_depositor_comments
;
The following automatic conversions were performed:

'_refine_ls_weighting_scheme' value 'calc
w=1/[\s^2^(Fo^2^)+(0.0582P)^2^+1.3246P] where P=(Fo^2^+2Fc^2^)/3' was
changed to 'calc'. New tag '_refine_ls_weighting_details' was
created. The value of the new tag was set to
'w=1/[\s^2^(Fo^2^)+(0.0582P)^2^+1.3246P] where P=(Fo^2^+2Fc^2^)/3'.

Automatic conversion script
Id: cif_fix_values 3143 2015-03-26 13:38:13Z robertas 
;
_cod_database_code 4321673

loop_
_symmetry_equiv_pos_as_xyz
'x, y, z'
'-x, -y, -z'

loop_
_atom_site_label
_atom_site_type_symbol
_atom_site_fract_x
_atom_site_fract_y
_atom_site_fract_z
_atom_site_U_iso_or_equiv
_atom_site_adp_type
_atom_site_occupancy
_atom_site_calc_flag
_atom_site_refinement_flags
_atom_site_disorder_assembly
_atom_site_disorder_group
Rh Rh 0.29694(4) 0.73675(3) 0.20430(3) 0.02983(14) Uani 1 d . . .
S1 S 0.10782(13) 0.84616(11) 0.15370(9) 0.0392(3) Uani 1 d . . .
S2 S 0.49880(13) 0.63420(11) 0.23332(9) 0.0370(3) Uani 1 d . . .
P P 0.19104(13) 0.64501(11) 0.33021(8) 0.0313(3) Uani 1 d . . .
N11 N 0.1307(4) 0.9738(4) -0.0086(3) 0.0460(12) Uani 1 d . . .
H11 H 0.0480 0.9925 -0.0014 0.055 Uiso 0.50 calc PR . .
N31 N 0.3319(5) 0.9946(4) -0.1057(3) 0.0550(13) Uani 1 d . . .
N71 N 0.4001(4) 0.8128(3) 0.0864(3) 0.0344(10) Uani 1 d . . .
N91 N 0.5135(4) 0.8828(3) -0.0389(3) 0.0411(11) Uani 1 d . . .
H91 H 0.5791 0.8961 -0.0786 0.049 Uiso 1 calc R . .
N12 N 0.5871(4) 0.4492(4) 0.1599(3) 0.0467(12) Uani 1 d . . .
H12 H 0.6570 0.4444 0.1834 0.056 Uiso 1 calc R . .
N32 N 0.4699(5) 0.3633(4) 0.0734(3) 0.0560(13) Uani 1 d . . .
N72 N 0.2798(4) 0.6095(3) 0.1257(3) 0.0373(10) Uani 1 d . . .
N92 N 0.2621(5) 0.4741(4) 0.0529(3) 0.0499(12) Uani 1 d . . .
H92 H 0.2297 0.4360 0.0221 0.060 Uiso 1 calc R . .
C21 C 0.2052(6) 1.0146(5) -0.0833(4) 0.0590(18) Uani 1 d . . .
H21 H 0.1613 1.0627 -0.1240 0.071 Uiso 1 calc R . .
C41 C 0.3877(5) 0.9233(4) -0.0429(3) 0.0389(12) Uani 1 d . . .
C51 C 0.3190(5) 0.8787(4) 0.0342(3) 0.0362(12) Uani 1 d . . .
C61 C 0.1861(5) 0.9035(4) 0.0552(3) 0.0366(12) Uani 1 d . . .
C81 C 0.5162(5) 0.8167(4) 0.0405(3) 0.0388(12) Uani 1 d . . .
H81 H 0.5918 0.7789 0.0596 0.047 Uiso 1 calc R . .
C22 C 0.5703(7) 0.3702(5) 0.1124(4) 0.0585(17) Uani 1 d . . .
H22 H 0.6385 0.3143 0.1070 0.070 Uiso 1 calc R . .
C42 C 0.3791(6) 0.4492(4) 0.0834(3) 0.0450(14) Uani 1 d . . .
C52 C 0.3883(5) 0.5346(4) 0.1275(3) 0.0378(12) Uani 1 d . . .
C62 C 0.4950(5) 0.5343(4) 0.1700(3) 0.0352(12) Uani 1 d . . .
C82 C 0.2062(6) 0.5697(5) 0.0802(4) 0.0455(14) Uani 1 d . . .
H82 H 0.1249 0.6035 0.0681 0.055 Uiso 1 calc R . .
C1 C 0.3225(5) 0.8561(4) 0.2726(3) 0.0347(12) Uani 1 d . . .
C2 C 0.4444(5) 0.8921(4) 0.2635(4) 0.0430(13) Uani 1 d . . .
H2 H 0.5121 0.8640 0.2231 0.052 Uiso 1 calc R . .
C3 C 0.4666(6) 0.9690(5) 0.3138(4) 0.0551(16) Uani 1 d . . .
H3 H 0.5482 0.9922 0.3065 0.066 Uiso 1 calc R . .
C4 C 0.3676(7) 1.0105(5) 0.3742(4) 0.0618(18) Uani 1 d . . .
H4 H 0.3832 1.0597 0.4094 0.074 Uiso 1 calc R . .
C5 C 0.2464(7) 0.9797(5) 0.3828(4) 0.0586(17) Uani 1 d . . .
H5 H 0.1791 1.0092 0.4227 0.070 Uiso 1 calc R . .
C6 C 0.2241(6) 0.9044(4) 0.3317(4) 0.0440(13) Uani 1 d . . .
H6 H 0.1406 0.8855 0.3370 0.053 Uiso 1 calc R . .
C1P1 C 0.2550(5) 0.6328(4) 0.4359(3) 0.0363(12) Uani 1 d . . .
C2P1 C 0.3601(6) 0.6808(5) 0.4454(4) 0.0453(14) Uani 1 d . . .
H2P1 H 0.3984 0.7257 0.3975 0.054 Uiso 1 calc R . .
C3P1 C 0.4101(6) 0.6633(5) 0.5255(4) 0.0606(18) Uani 1 d . . .
H3P1 H 0.4824 0.6951 0.5310 0.073 Uiso 1 calc R . .
C4P1 C 0.3515(7) 0.5982(6) 0.5969(4) 0.0665(19) Uani 1 d . . .
H4P1 H 0.3828 0.5880 0.6513 0.080 Uiso 1 calc R . .
C5P1 C 0.2474(6) 0.5486(5) 0.5883(4) 0.0582(17) Uani 1 d . . .
H5P1 H 0.2087 0.5043 0.6365 0.070 Uiso 1 calc R . .
C6P1 C 0.2007(6) 0.5647(5) 0.5079(4) 0.0492(15) Uani 1 d . . .
H6P1 H 0.1315 0.5295 0.5017 0.059 Uiso 1 calc R . .
C1P2 C 0.0172(5) 0.6941(4) 0.3552(3) 0.0388(12) Uani 1 d . . .
C2P2 C -0.0635(5) 0.6988(4) 0.2908(4) 0.0452(14) Uani 1 d . . .
H2P2 H -0.0292 0.6756 0.2361 0.054 Uiso 1 calc R . .
C3P2 C -0.1937(6) 0.7374(5) 0.3071(5) 0.0622(18) Uani 1 d . . .
H3P2 H -0.2467 0.7399 0.2637 0.075 Uiso 1 calc R . .
C4P2 C -0.2449(7) 0.7721(6) 0.3873(6) 0.079(2) Uani 1 d . . .
H4P2 H -0.3329 0.7977 0.3982 0.095 Uiso 1 calc R . .
C5P2 C -0.1676(7) 0.7694(6) 0.4517(5) 0.074(2) Uani 1 d . . .
H5P2 H -0.2028 0.7933 0.5060 0.088 Uiso 1 calc R . .
C6P2 C -0.0358(6) 0.7304(5) 0.4353(4) 0.0546(16) Uani 1 d . . .
H6P2 H 0.0168 0.7290 0.4787 0.066 Uiso 1 calc R . .
C1P3 C 0.1997(5) 0.5006(4) 0.3188(3) 0.0364(12) Uani 1 d . . .
C2P3 C 0.3105(5) 0.4331(4) 0.3379(4) 0.0444(13) Uani 1 d . . .
H2P3 H 0.3730 0.4603 0.3617 0.053 Uiso 1 calc R . .
C3P3 C 0.3307(7) 0.3268(5) 0.3225(4) 0.0573(17) Uani 1 d . . .
H3P3 H 0.4063 0.2827 0.3354 0.069 Uiso 1 calc R . .
C4P3 C 0.2374(8) 0.2861(5) 0.2878(4) 0.071(2) Uani 1 d . . .
H4P3 H 0.2508 0.2148 0.2758 0.085 Uiso 1 calc R . .
C5P3 C 0.1261(8) 0.3504(5) 0.2712(5) 0.071(2) Uani 1 d . . .
H5P3 H 0.0628 0.3221 0.2491 0.086 Uiso 1 calc R . .
C6P3 C 0.1053(6) 0.4576(5) 0.2866(4) 0.0525(15) Uani 1 d . . .
H6P3 H 0.0283 0.5005 0.2753 0.063 Uiso 1 calc R . .
Cl1 Cl 0.1426(2) 0.3231(2) 0.9515(2) 0.1261(10) Uani 1 d . . .
O1W O 0.1572(5) 0.5384(6) 0.8234(4) 0.110(2) Uani 1 d . . .
O2W O 0.0763(10) 0.7388(6) 0.8999(5) 0.169(3) Uani 1 d . . .
O3W O 0.2415(5) 0.1101(5) 0.1368(4) 0.0971(19) Uani 1 d . . .
Cl2A Cl -0.0533(16) 0.0915(10) 0.2508(14) 0.376(11) Uani 0.50 d P . .
Cl2B Cl -0.182(2) 0.1264(15) 0.3262(14) 0.442(14) Uani 0.50 d P . .

loop_
_atom_site_aniso_label
_atom_site_aniso_U_11
_atom_site_aniso_U_22
_atom_site_aniso_U_33
_atom_site_aniso_U_23
_atom_site_aniso_U_13
_atom_site_aniso_U_12
Rh 0.0283(2) 0.0318(2) 0.0288(2) -0.00110(15) -0.00613(16) -0.00279(16)
S1 0.0326(7) 0.0445(8) 0.0354(7) 0.0062(6) -0.0049(6) -0.0005(6)
S2 0.0337(7) 0.0390(7) 0.0403(7) -0.0064(6) -0.0121(6) -0.0024(6)
P 0.0315(7) 0.0334(7) 0.0295(7) -0.0014(5) -0.0072(6) -0.0056(6)
N11 0.043(3) 0.051(3) 0.041(3) 0.011(2) -0.013(2) -0.006(2)
N31 0.047(3) 0.064(3) 0.046(3) 0.016(2) -0.005(2) -0.008(3)
N71 0.033(2) 0.037(2) 0.032(2) -0.0008(19) -0.0068(19) -0.0030(19)
N91 0.043(3) 0.040(3) 0.037(2) -0.002(2) 0.007(2) -0.011(2)
N12 0.041(3) 0.051(3) 0.045(3) -0.006(2) -0.007(2) 0.006(2)
N32 0.070(4) 0.050(3) 0.050(3) -0.019(2) -0.005(3) -0.002(3)
N72 0.038(3) 0.041(3) 0.035(2) -0.0061(19) -0.010(2) -0.006(2)
N92 0.060(3) 0.058(3) 0.040(3) -0.014(2) -0.018(2) -0.014(3)
C21 0.064(4) 0.064(4) 0.042(3) 0.025(3) -0.016(3) -0.009(3)
C41 0.044(3) 0.038(3) 0.034(3) -0.002(2) -0.003(2) -0.011(3)
C51 0.042(3) 0.035(3) 0.031(3) -0.001(2) -0.007(2) -0.005(2)
C61 0.033(3) 0.035(3) 0.041(3) 0.003(2) -0.010(2) -0.008(2)
C81 0.036(3) 0.041(3) 0.039(3) -0.007(2) -0.003(2) -0.002(2)
C22 0.068(5) 0.047(4) 0.054(4) -0.013(3) 0.000(3) 0.013(3)
C42 0.062(4) 0.042(3) 0.031(3) -0.006(2) -0.005(3) -0.010(3)
C52 0.044(3) 0.037(3) 0.031(3) -0.008(2) -0.003(2) -0.004(3)
C62 0.036(3) 0.037(3) 0.031(3) -0.003(2) -0.005(2) -0.002(2)
C82 0.046(3) 0.051(4) 0.041(3) -0.003(3) -0.013(3) -0.007(3)
C1 0.041(3) 0.028(3) 0.035(3) -0.001(2) -0.011(2) -0.003(2)
C2 0.046(3) 0.034(3) 0.050(3) -0.003(2) -0.010(3) -0.007(3)
C3 0.054(4) 0.050(4) 0.068(4) -0.010(3) -0.016(3) -0.014(3)
C4 0.081(5) 0.048(4) 0.066(4) -0.021(3) -0.020(4) -0.013(4)
C5 0.072(5) 0.045(4) 0.058(4) -0.016(3) -0.002(3) -0.004(3)
C6 0.049(3) 0.036(3) 0.047(3) -0.004(3) -0.006(3) -0.006(3)
C1P1 0.042(3) 0.035(3) 0.030(3) -0.001(2) -0.007(2) -0.002(2)
C2P1 0.050(4) 0.049(3) 0.035(3) 0.005(2) -0.007(3) -0.011(3)
C3P1 0.058(4) 0.083(5) 0.048(4) 0.002(3) -0.025(3) -0.022(4)
C4P1 0.075(5) 0.089(5) 0.036(3) 0.004(3) -0.022(3) -0.011(4)
C5P1 0.067(4) 0.068(4) 0.036(3) 0.011(3) -0.009(3) -0.013(4)
C6P1 0.056(4) 0.053(4) 0.040(3) 0.008(3) -0.011(3) -0.019(3)
C1P2 0.035(3) 0.037(3) 0.042(3) 0.004(2) -0.001(2) -0.008(2)
C2P2 0.038(3) 0.043(3) 0.054(3) 0.005(3) -0.011(3) -0.011(3)
C3P2 0.037(4) 0.060(4) 0.088(5) 0.011(4) -0.019(4) -0.011(3)
C4P2 0.035(4) 0.078(5) 0.106(6) 0.011(5) 0.005(4) 0.011(4)
C5P2 0.059(5) 0.074(5) 0.071(5) -0.001(4) 0.015(4) 0.011(4)
C6P2 0.055(4) 0.051(4) 0.054(4) -0.003(3) -0.005(3) 0.000(3)
C1P3 0.045(3) 0.036(3) 0.029(3) 0.000(2) -0.007(2) -0.011(2)
C2P3 0.045(3) 0.041(3) 0.045(3) 0.003(3) -0.008(3) -0.005(3)
C3P3 0.075(5) 0.038(3) 0.054(4) 0.000(3) -0.011(3) 0.006(3)
C4P3 0.121(7) 0.033(3) 0.065(4) -0.006(3) -0.038(4) -0.006(4)
C5P3 0.102(6) 0.047(4) 0.080(5) -0.005(3) -0.052(4) -0.020(4)
C6P3 0.056(4) 0.044(3) 0.063(4) -0.001(3) -0.026(3) -0.010(3)
Cl1 0.0856(16) 0.152(2) 0.168(3) -0.097(2) -0.0498(17) 0.0103(16)
O1W 0.076(4) 0.164(6) 0.098(4) -0.033(4) -0.052(3) 0.015(4)
O2W 0.263(11) 0.144(7) 0.115(6) -0.010(5) -0.070(6) -0.036(7)
O3W 0.067(3) 0.109(4) 0.122(5) -0.056(4) 0.023(3) -0.031(3)
Cl2A 0.362(19) 0.204(11) 0.62(3) -0.150(15) -0.29(2) 0.130(12)
Cl2B 0.46(3) 0.328(19) 0.48(3) -0.146(18) 0.18(2) -0.053(18)

loop_
_atom_type_symbol
_atom_type_description
_atom_type_scat_dispersion_real
_atom_type_scat_dispersion_imag
_atom_type_scat_source
C C 0.0033 0.0016 'International Tables Vol C Tables 4.2.6.8 and 6.1.1.4'
H H 0.0000 0.0000 'International Tables Vol C Tables 4.2.6.8 and 6.1.1.4'
N N 0.0061 0.0033 'International Tables Vol C Tables 4.2.6.8 and 6.1.1.4'
O O 0.0106 0.0060 'International Tables Vol C Tables 4.2.6.8 and 6.1.1.4'
P P 0.1023 0.0942 'International Tables Vol C Tables 4.2.6.8 and 6.1.1.4'
S S 0.1246 0.1234 'International Tables Vol C Tables 4.2.6.8 and 6.1.1.4'
Cl Cl 0.1484 0.1585 'International Tables Vol C Tables 4.2.6.8 and 6.1.1.4'
Rh Rh -1.1178 0.9187 'International Tables Vol C Tables 4.2.6.8 and 6.1.1.4'

loop_
_geom_angle_atom_site_label_1
_geom_angle_atom_site_label_2
_geom_angle_atom_site_label_3
_geom_angle
_geom_angle_site_symmetry_1
_geom_angle_site_symmetry_3
_geom_angle_publ_flag
C1 Rh N71 90.56(18) . . y
C1 Rh N72 176.76(19) . . y
N71 Rh N72 86.62(16) . . y
C1 Rh P 91.85(14) . . y
N71 Rh P 176.79(12) . . y
N72 Rh P 90.91(11) . . y
C1 Rh S2 92.50(15) . . y
N71 Rh S2 87.44(12) . . y
N72 Rh S2 85.79(12) . . y
P Rh S2 90.33(5) . . y
C1 Rh S1 89.89(14) . . y
N71 Rh S1 84.81(12) . . y
N72 Rh S1 91.44(12) . . y
P Rh S1 97.32(5) . . y
S2 Rh S1 171.91(5) . . y
C61 S1 Rh 96.53(18) . . ?
C62 S2 Rh 96.90(18) . . ?
C1P1 P C1P2 105.4(2) . . ?
C1P1 P C1P3 99.7(2) . . ?
C1P2 P C1P3 105.9(2) . . ?
C1P1 P Rh 119.20(17) . . ?
C1P2 P Rh 114.29(17) . . ?
C1P3 P Rh 110.72(16) . . ?
C21 N11 C61 120.3(5) . . y
C21 N31 C41 111.8(5) . . ?
C81 N71 C51 104.5(4) . . ?
C81 N71 Rh 143.2(4) . . ?
C51 N71 Rh 112.2(3) . . ?
C41 N91 C81 106.7(4) . . y
C62 N12 C22 120.4(5) . . y
C22 N32 C42 110.9(5) . . ?
C82 N72 C52 104.1(4) . . ?
C82 N72 Rh 146.9(4) . . ?
C52 N72 Rh 108.9(3) . . ?
C82 N92 C42 107.4(5) . . y
N31 C21 N11 128.1(5) . . ?
N91 C41 N31 130.9(5) . . ?
N91 C41 C51 105.7(4) . . ?
N31 C41 C51 123.4(5) . . ?
N71 C51 C41 110.9(5) . . ?
N71 C51 C61 126.4(5) . . ?
C41 C51 C61 122.6(5) . . ?
N11 C61 C51 113.7(5) . . ?
N11 C61 S1 126.5(4) . . ?
C51 C61 S1 119.8(4) . . ?
N71 C81 N91 112.2(5) . . ?
N32 C22 N12 128.1(6) . . ?
N32 C42 N92 129.8(5) . . ?
N32 C42 C52 125.5(6) . . ?
N92 C42 C52 104.7(5) . . ?
N72 C52 C42 111.3(5) . . ?
N72 C52 C62 128.3(5) . . ?
C42 C52 C62 120.3(5) . . ?
N12 C62 C52 114.6(5) . . ?
N12 C62 S2 125.2(4) . . ?
C52 C62 S2 120.1(4) . . ?
N72 C82 N92 112.4(5) . . ?
C6 C1 C2 116.4(5) . . ?
C6 C1 Rh 123.3(4) . . ?
C2 C1 Rh 120.3(4) . . ?
C3 C2 C1 121.5(5) . . ?
C4 C3 C2 119.8(6) . . ?
C5 C4 C3 120.3(6) . . ?
C4 C5 C6 119.8(6) . . ?
C5 C6 C1 122.2(6) . . ?
C2P1 C1P1 C6P1 118.5(5) . . ?
C2P1 C1P1 P 123.2(4) . . ?
C6P1 C1P1 P 118.1(4) . . ?
C1P1 C2P1 C3P1 120.9(5) . . ?
C4P1 C3P1 C2P1 119.3(6) . . ?
C5P1 C4P1 C3P1 120.6(6) . . ?
C4P1 C5P1 C6P1 119.5(6) . . ?
C5P1 C6P1 C1P1 121.1(6) . . ?
C6P2 C1P2 C2P2 118.4(5) . . ?
C6P2 C1P2 P 122.0(4) . . ?
C2P2 C1P2 P 119.6(4) . . ?
C3P2 C2P2 C1P2 120.8(6) . . ?
C4P2 C3P2 C2P2 119.9(6) . . ?
C5P2 C4P2 C3P2 120.6(6) . . ?
C4P2 C5P2 C6P2 119.5(7) . . ?
C1P2 C6P2 C5P2 120.7(6) . . ?
C2P3 C1P3 C6P3 118.3(5) . . ?
C2P3 C1P3 P 117.9(4) . . ?
C6P3 C1P3 P 123.7(4) . . ?
C3P3 C2P3 C1P3 121.6(6) . . ?
C2P3 C3P3 C4P3 119.2(6) . . ?
C5P3 C4P3 C3P3 119.8(6) . . ?
C4P3 C5P3 C6P3 121.1(6) . . ?
C1P3 C6P3 C5P3 119.8(6) . . ?

loop_
_geom_bond_atom_site_label_1
_geom_bond_atom_site_label_2
_geom_bond_distance
_geom_bond_site_symmetry_2
_geom_bond_publ_flag
Rh C1 2.030(5) . y
Rh N71 2.122(4) . y
Rh N72 2.191(4) . y
Rh P 2.3025(14) . y
Rh S2 2.3851(14) . y
Rh S1 2.4118(14) . y
S1 C61 1.709(5) . y
S2 C62 1.711(5) . y
P C1P1 1.830(5) . ?
P C1P2 1.837(5) . ?
P C1P3 1.842(5) . ?
N11 C21 1.356(7) . y
N11 C61 1.359(6) . y
N31 C21 1.316(8) . y
N31 C41 1.356(7) . ?
N71 C81 1.310(6) . y
N71 C51 1.366(6) . y
N91 C41 1.353(7) . y
N91 C81 1.368(6) . y
N12 C62 1.344(6) . y
N12 C22 1.365(7) . y
N32 C22 1.314(8) . y
N32 C42 1.343(7) . y
N72 C82 1.317(6) . y
N72 C52 1.370(6) . y
N92 C82 1.356(7) . y
N92 C42 1.363(7) . y
C41 C51 1.369(7) . y
C51 C61 1.380(7) . y
C42 C52 1.378(7) . y
C52 C62 1.385(7) . y
C1 C6 1.392(7) . y
C1 C2 1.400(7) . y
C2 C3 1.393(8) . y
C3 C4 1.374(9) . y
C4 C5 1.365(9) . y
C5 C6 1.387(8) . y
C1P1 C2P1 1.372(7) . ?
C1P1 C6P1 1.390(7) . ?
C2P1 C3P1 1.389(7) . ?
C3P1 C4P1 1.381(8) . ?
C4P1 C5P1 1.370(9) . ?
C5P1 C6P1 1.377(8) . ?
C1P2 C6P2 1.379(8) . ?
C1P2 C2P2 1.393(7) . ?
C2P2 C3P2 1.379(8) . ?
C3P2 C4P2 1.368(10) . ?
C4P2 C5P2 1.371(10) . ?
C5P2 C6P2 1.395(9) . ?
C1P3 C2P3 1.381(7) . ?
C1P3 C6P3 1.385(7) . ?
C2P3 C3P3 1.375(8) . ?
C3P3 C4P3 1.381(9) . ?
C4P3 C5P3 1.358(9) . ?
C5P3 C6P3 1.385(8) . ?
Cl2A Cl2B 1.68(2) . ?
